data_4504167
loop_
_publ_author_name
'Shimpi, Manishkumar R.'
'SeethaLekshmi, Nanappan'
'Pedireddi, Venkateswara Rao'

_publ_section_title
;
 Supramolecular Architecture in Some 4-Halophenylboronic Acids
;
_journal_issue 10
_journal_name_full 'Crystal Growth &amp; Design'
_journal_page_first 1958
_journal_paper_doi 10.1021/cg060863p
_journal_volume 7
_journal_year 2007
_chemical_formula_moiety 'C6 H6 B1 Cl1 O2'
_chemical_formula_sum 'C6 H6 B Cl O2'
_chemical_formula_weight 156.37
_chemical_name_systematic
; 
 4-Chlorophenylboronic acid
;
_space_group_IT_number 14
_symmetry_cell_setting monoclinic
_symmetry_space_group_name_Hall '-P 2ybc'
_symmetry_space_group_name_H-M 'P 1 21/c 1'
_atom_sites_solution_hydrogens geom
_atom_sites_solution_primary direct
_atom_sites_solution_secondary difmap
_audit_creation_method SHELXL-97
_cell_angle_alpha 90.00
_cell_angle_beta 105.72(4)
_cell_angle_gamma 90.00
_cell_formula_units_Z 4
_cell_length_a 14.678(4)
_cell_length_b 5.951(2)
_cell_length_c 9.030(2)
_cell_measurement_temperature 133(2)
_cell_volume 759.3(4)
_computing_cell_refinement SMART
_computing_data_collection SMART
_computing_data_reduction SAINTPLUS
_computing_structure_refinement 'SHELXTL (Sheldrick, 1997)'
_computing_structure_solution 'SHELXTL (Sheldrick, 1990)'
_diffrn_ambient_temperature 133(2)
_diffrn_measured_fraction_theta_full 0.999
_diffrn_measured_fraction_theta_max 0.999
_diffrn_measurement_device_type 'Bruker, APEX CCD-Area Detector'
_diffrn_measurement_method SMART
_diffrn_radiation_monochromator graphite
_diffrn_radiation_source 'fine-focus sealed tube'
_diffrn_radiation_type MoK\a
_diffrn_radiation_wavelength 0.71073
_diffrn_reflns_av_R_equivalents 0.0262
_diffrn_reflns_av_sigmaI/netI 0.0199
_diffrn_reflns_limit_h_max 16
_diffrn_reflns_limit_h_min -16
_diffrn_reflns_limit_k_max 6
_diffrn_reflns_limit_k_min -6
_diffrn_reflns_limit_l_max 10
_diffrn_reflns_limit_l_min -9
_diffrn_reflns_number 4363
_diffrn_reflns_theta_full 23.29
_diffrn_reflns_theta_max 23.29
_diffrn_reflns_theta_min 1.44
_exptl_absorpt_coefficient_mu 0.433
_exptl_absorpt_correction_type empirical
_exptl_absorpt_process_details 'SADABS; Sheldrick, 1996'
_exptl_crystal_colour Colorless
_exptl_crystal_density_diffrn 1.368
_exptl_crystal_density_method 'not measured'
_exptl_crystal_description Blocks
_exptl_crystal_F_000 320
_exptl_crystal_size_max 0.26
_exptl_crystal_size_mid 0.22
_exptl_crystal_size_min 0.19
_refine_diff_density_max 0.232
_refine_diff_density_min -0.259
_refine_diff_density_rms 0.043
_refine_ls_extinction_method none
_refine_ls_goodness_of_fit_ref 1.104
_refine_ls_hydrogen_treatment constr
_refine_ls_matrix_type full
_refine_ls_number_parameters 115
_refine_ls_number_reflns 1085
_refine_ls_number_restraints 0
_refine_ls_restrained_S_all 1.104
_refine_ls_R_factor_all 0.0466
_refine_ls_R_factor_gt 0.0385
_refine_ls_shift/su_max 0.000
_refine_ls_shift/su_mean 0.000
_refine_ls_structure_factor_coef Fsqd
_refine_ls_weighting_details 'calc w=1/[\s^2^(Fo^2^)+(0.0908P)^2^+0.0153P] where P=(Fo^2^+2Fc^2^)/3'
_refine_ls_weighting_scheme calc
_refine_ls_wR_factor_gt 0.1115
_refine_ls_wR_factor_ref 0.1330
_reflns_number_gt 881
_reflns_number_total 1085
_reflns_threshold_expression >2sigma(I)
_cod_data_source_file cg060863psi20061129_113441.cif
_cod_data_source_block seetha77
_cod_depositor_comments
;
The following automatic conversions were performed:

'_symmetry_cell_setting' value 'Monoclinic' changed to 'monoclinic'
according to /home/saulius/struct/CIF-dictionaries/cif_core.dic
dictionary named 'cif_core.dic' version 2.4.1 from 2010-06-29.

Automatic conversion script
Id: cif_fix_values 1715 2011-07-08 13:25:40Z adriana 
;
_cod_original_cell_volume 759.3(3)
_cod_original_sg_symbol_H-M 'P 21/c'
_cod_database_code 4504167

loop_
_symmetry_equiv_pos_as_xyz
'x, y, z'
'-x, y+1/2, -z+1/2'
'-x, -y, -z'
'x, -y-1/2, z-1/2'

loop_
_atom_site_label
_atom_site_type_symbol
_atom_site_fract_x
_atom_site_fract_y
_atom_site_fract_z
_atom_site_U_iso_or_equiv
_atom_site_adp_type
_atom_site_occupancy
_atom_site_symmetry_multiplicity
_atom_site_calc_flag
Cl1 Cl 0.55296(5) 0.16420(14) 0.16954(11) 0.0969(5) Uani 1 1 d
O11 O 0.94414(11) 0.7875(3) 0.55761(19) 0.0580(5) Uani 1 1 d
H11 H 0.9309(15) 0.717(4) 0.621(3) 0.054(8) Uiso 1 1 d
O12 O 0.91396(11) 0.9217(3) 0.30755(16) 0.0535(5) Uani 1 1 d
H12 H 0.960(2) 1.009(6) 0.356(4) 0.086(10) Uiso 1 1 d
B1 B 0.89020(17) 0.7795(4) 0.4096(3) 0.0467(7) Uani 1 1 d
C1 C 0.80424(14) 0.6203(4) 0.3503(2) 0.0469(6) Uani 1 1 d
C2 C 0.79661(18) 0.4172(4) 0.4220(3) 0.0568(7) Uani 1 1 d
H2 H 0.8444(16) 0.374(4) 0.513(3) 0.063(7) Uiso 1 1 d
C3 C 0.71921(19) 0.2767(5) 0.3660(3) 0.0649(8) Uani 1 1 d
H3 H 0.7207(17) 0.146(5) 0.409(3) 0.066(8) Uiso 1 1 d
C4 C 0.64901(16) 0.3412(4) 0.2396(3) 0.0613(7) Uani 1 1 d
C5 C 0.65367(17) 0.5408(5) 0.1676(3) 0.0629(7) Uani 1 1 d
H5 H 0.6092(17) 0.585(5) 0.094(3) 0.071(8) Uiso 1 1 d
C6 C 0.73128(16) 0.6780(4) 0.2217(3) 0.0541(7) Uani 1 1 d
H6 H 0.7346(14) 0.819(4) 0.171(3) 0.053(6) Uiso 1 1 d

loop_
_atom_site_aniso_label
_atom_site_aniso_U_11
_atom_site_aniso_U_22
_atom_site_aniso_U_33
_atom_site_aniso_U_23
_atom_site_aniso_U_13
_atom_site_aniso_U_12
Cl1 0.0668(6) 0.0741(7) 0.1390(9) -0.0201(4) 0.0094(5) -0.0263(3)
O11 0.0632(11) 0.0739(12) 0.0328(9) 0.0005(8) 0.0060(8) -0.0211(9)
O12 0.0620(10) 0.0609(11) 0.0342(9) -0.0044(7) 0.0071(7) -0.0161(9)
B1 0.0529(14) 0.0513(15) 0.0366(14) -0.0072(11) 0.0134(11) -0.0022(12)
C1 0.0529(13) 0.0492(13) 0.0386(13) -0.0079(10) 0.0127(10) -0.0043(10)
C2 0.0644(14) 0.0533(14) 0.0467(14) -0.0030(11) 0.0051(12) -0.0068(12)
C3 0.0807(19) 0.0468(16) 0.0685(18) -0.0023(13) 0.0225(15) -0.0124(14)
C4 0.0510(14) 0.0561(16) 0.0747(19) -0.0163(13) 0.0136(13) -0.0094(11)
C5 0.0501(14) 0.0633(17) 0.0654(17) -0.0050(13) -0.0011(12) -0.0019(13)
C6 0.0543(14) 0.0501(16) 0.0532(15) -0.0021(11) 0.0068(11) -0.0042(11)

loop_
_atom_type_symbol
_atom_type_description
_atom_type_scat_dispersion_real
_atom_type_scat_dispersion_imag
_atom_type_scat_source
C C 0.0033 0.0016 'International Tables Vol C Tables 4.2.6.8 and 6.1.1.4'
H H 0.0000 0.0000 'International Tables Vol C Tables 4.2.6.8 and 6.1.1.4'
B B 0.0013 0.0007 'International Tables Vol C Tables 4.2.6.8 and 6.1.1.4'
O O 0.0106 0.0060 'International Tables Vol C Tables 4.2.6.8 and 6.1.1.4'
Cl Cl 0.1484 0.1585 'International Tables Vol C Tables 4.2.6.8 and 6.1.1.4'

loop_
_geom_angle_atom_site_label_1
_geom_angle_atom_site_label_2
_geom_angle_atom_site_label_3
_geom_angle
O11 B1 O12 117.1(2)
O11 B1 C1 124.3(2)
O12 B1 C1 118.6(2)
C2 C1 C6 117.5(2)
C2 C1 B1 122.1(2)
C6 C1 B1 120.4(2)
C1 C2 C3 120.9(2)
C4 C3 C2 119.4(3)
C5 C4 C3 121.2(2)
C5 C4 Cl1 119.7(2)
C3 C4 Cl1 119.1(2)
C4 C5 C6 119.3(2)
C5 C6 C1 121.6(2)

loop_
_geom_bond_atom_site_label_1
_geom_bond_atom_site_label_2
_geom_bond_distance
Cl1 C4 1.736(2)
O11 B1 1.357(3)
O12 B1 1.364(3)
B1 C1 1.553(3)
C1 C2 1.390(3)
C1 C6 1.393(3)
C2 C3 1.391(4)
C3 C4 1.369(4)
C4 C5 1.365(4)
C5 C6 1.379(3)

loop_
_cod_related_entry_id
_cod_related_entry_database
_cod_related_entry_code
1 ChemSpider 66902
